data_9016123
loop_
_publ_author_name
'Callegari, A. M.'
'Boiocchi, M.'
'Ciriotti, M. E.'
'Balestra, C.'

_publ_section_title
;
 Coralloite, Mn2+Mn3+2(AsO4)2(OH)2*4H2O, a new mixed valence Mn hydrate arsenate:
 crystal structure and relationships with bermanite and whitmoreite mineral groups
;
_journal_name_full 'American Mineralogist'
_journal_page_first 727
_journal_page_last 734
_journal_paper_doi 10.2138/am.2012.3878
_journal_volume 97
_journal_year 2012
_chemical_compound_source 'Monte Nero mine, Rocchetta Vara, La Spezia, Liguria, Italy'
_chemical_formula_sum 'As2 H10 Mn3 O14'
_chemical_name_mineral Coralloite
_space_group_IT_number 1
_symmetry_space_group_name_Hall 'P 1'
_symmetry_space_group_name_H-M 'P 1'
_cell_angle_alpha 94.467
_cell_angle_beta 111.348
_cell_angle_gamma 93.850
_cell_formula_units_Z 1
_cell_length_a 5.5828
_cell_length_b 9.7660
_cell_length_c 5.5455
_cell_volume 279.260
_database_code_amcsd 0018861
_exptl_crystal_density_diffrn 3.263
_cod_original_formula_sum 'Mn3 As2 O14 H10'
_cod_database_code 9016123

loop_
_space_group_symop_operation_xyz
x,y,z

loop_
_atom_site_aniso_label
_atom_site_aniso_U_11
_atom_site_aniso_U_22
_atom_site_aniso_U_33
_atom_site_aniso_U_12
_atom_site_aniso_U_13
_atom_site_aniso_U_23
Mn3+M1 0.00840 0.01460 0.01170 0.00340 0.00440 0.00100
Mn3+M2 0.00810 0.01430 0.01070 0.00370 0.00420 0.00090
Mn2+M3 0.01750 0.01650 0.01930 0.00330 0.01040 0.00220
As1 0.01000 0.01260 0.01200 0.00290 0.00610 0.00140
As2 0.01000 0.01380 0.01410 0.00290 0.00640 0.00120
O1 0.01330 0.01190 0.00840 0.00780 0.00260 -0.00020
O2 0.01280 0.02420 0.01410 0.00660 0.00770 0.00310
O3 0.01380 0.02230 0.01470 -0.00390 0.00800 0.00040
O4 0.01000 0.01720 0.01900 0.00040 0.00800 0.00390
O5 0.01530 0.01560 0.01760 0.00470 0.00540 -0.00120
O6 0.00530 0.02050 0.01010 0.00500 0.00120 -0.00310
O7 0.02610 0.00830 0.02220 0.00250 0.01600 0.00820
O8 0.00830 0.02250 0.03010 0.00400 0.00610 -0.00300
O-H1 0.00780 0.02070 0.00990 0.00150 0.00580 -0.00150
O-H2 0.00770 0.01880 0.01360 0.00320 0.00420 0.00580
Wat1 0.03070 0.03830 0.04920 0.01500 0.02590 0.02080
Wat2 0.01700 0.02040 0.01790 0.00290 0.00530 0.00280
Wat3 0.02200 0.02410 0.02810 0.00210 0.01310 -0.00480
Wat4 0.02980 0.04090 0.03130 -0.00360 0.01030 -0.00120

loop_
_atom_site_label
_atom_site_fract_x
_atom_site_fract_y
_atom_site_fract_z
_atom_site_U_iso_or_equiv
_atom_site_type_symbol
_atom_site_attached_hydrogens
Mn3+M1 0.00000 0.00000 0.00000 0.01130 Mn 0
Mn3+M2 0.50060 0.00470 0.49970 0.01070 Mn 0
Mn2+M3 0.16970 0.50460 0.34450 0.01670 Mn 0
As1 0.06430 0.19330 0.51210 0.01090 As 0
As2 -0.06610 0.80370 0.48500 0.01210 As 0
O1 -0.07340 0.15080 0.18660 0.01140 O 0
O2 0.06080 0.84310 0.81240 0.01600 O 0
O3 -0.10790 0.10810 0.65690 0.01660 O 0
O4 0.11180 0.89120 0.34960 0.01460 O 0
O5 0.37480 0.15710 0.63280 0.01640 O 0
O6 0.62820 0.85120 0.36680 0.01250 O 0
O7 0.04590 0.36310 0.55910 0.01650 O 0
O8 -0.08530 0.63760 0.41800 0.02080 O 0
O-H1 0.36830 0.06670 0.15560 0.01230 O 1
O-H2 0.62370 0.94140 -0.15360 0.01300 O 1
Wat1 0.46150 0.37450 0.27080 0.03480 O 2
Wat2 0.28160 0.64160 0.10070 0.01870 O 2
Wat3 -0.12250 0.41050 -0.04710 0.02410 O 2
Wat4 0.49610 0.60110 0.72400 0.03490 O 2

loop_
_cod_changelog_entry_id
_cod_changelog_entry_author
_cod_changelog_entry_date
_cod_changelog_entry_text
1
;cod-tools version 3.8.0
Id: cif_guess_AMCSD_atom_types 9574 2023-05-10 09:00:05Z saulius
;
2023-05-10T18:56:43+03:00
;Derived atom types and hydrogen counts
from atom names that follow the AMCSD naming convention
(Wat == water, O-H == hydroxyl).
;

loop_
_cod_related_entry_id
_cod_related_entry_database
_cod_related_entry_code
1 AMCSD 0018861
